data_4032191
loop_
_publ_author_name
'Lv, Leiyang'
'Li, Zhiping'

_publ_section_title
;
 Cycloalkylation of C(sp(3))-H Bond with Neighboring Carboxylic Acid as
 Traceless Activating Group.
;
_journal_issue 5
_journal_name_full 'The Journal of organic chemistry'
_journal_page_first 2689
_journal_page_last 2702
_journal_paper_doi 10.1021/acs.joc.6b03091
_journal_volume 82
_journal_year 2017
_chemical_formula_sum 'C40.5 H39 N O5 S'
_chemical_formula_weight 651.78
_chemical_name_systematic
; 
 ? 
;
_space_group_IT_number 14
_symmetry_cell_setting monoclinic
_symmetry_space_group_name_Hall '-P 2ybc'
_symmetry_space_group_name_H-M 'P 1 21/c 1'
_atom_sites_solution_hydrogens geom
_atom_sites_solution_primary direct
_atom_sites_solution_secondary difmap
_audit_creation_method SHELXL-97
_cell_angle_alpha 90.00
_cell_angle_beta 101.8500(10)
_cell_angle_gamma 90.00
_cell_formula_units_Z 4
_cell_length_a 15.0129(4)
_cell_length_b 10.2314(2)
_cell_length_c 21.1073(6)
_cell_measurement_reflns_used 9956
_cell_measurement_temperature 150(2)
_cell_measurement_theta_max 26.37
_cell_measurement_theta_min 2.94
_cell_volume 3173.05(14)
_computing_cell_refinement 'Bruker SAINT'
_computing_data_collection 'Bruker APEX2'
_computing_data_reduction 'Bruker SAINT'
_computing_molecular_graphics 'Bruker SHELXTL'
_computing_publication_material 'Bruker SHELXTL'
_computing_structure_refinement 'SHELXL-97 (Sheldrick, 2008)'
_computing_structure_solution 'SHELXS-97 (Sheldrick, 2008)'
_diffrn_ambient_temperature 150(2)
_diffrn_measured_fraction_theta_full 0.993
_diffrn_measured_fraction_theta_max 0.993
_diffrn_measurement_device_type 'Bruker APEX-II CCD'
_diffrn_measurement_method '\f and \w scans'
_diffrn_radiation_monochromator graphite
_diffrn_radiation_source 'fine-focus sealed tube'
_diffrn_radiation_type MoK\a
_diffrn_radiation_wavelength 0.71073
_diffrn_reflns_av_R_equivalents 0.0333
_diffrn_reflns_av_sigmaI/netI 0.0202
_diffrn_reflns_limit_h_max 18
_diffrn_reflns_limit_h_min -18
_diffrn_reflns_limit_k_max 12
_diffrn_reflns_limit_k_min -10
_diffrn_reflns_limit_l_max 26
_diffrn_reflns_limit_l_min -26
_diffrn_reflns_number 39996
_diffrn_reflns_theta_full 26.40
_diffrn_reflns_theta_max 26.40
_diffrn_reflns_theta_min 2.16
_exptl_absorpt_coefficient_mu 0.152
_exptl_absorpt_correction_T_max 0.9703
_exptl_absorpt_correction_T_min 0.9703
_exptl_absorpt_correction_type multi-scan
_exptl_absorpt_process_details sadabs
_exptl_crystal_colour colourless
_exptl_crystal_density_diffrn 1.364
_exptl_crystal_density_method 'not measured'
_exptl_crystal_description Block
_exptl_crystal_F_000 1380
_exptl_crystal_size_max 0.20
_exptl_crystal_size_mid 0.20
_exptl_crystal_size_min 0.20
_refine_diff_density_max 2.419
_refine_diff_density_min -1.215
_refine_diff_density_rms 0.100
_refine_ls_extinction_method none
_refine_ls_goodness_of_fit_ref 1.534
_refine_ls_hydrogen_treatment constr
_refine_ls_matrix_type full
_refine_ls_number_parameters 408
_refine_ls_number_reflns 6477
_refine_ls_number_restraints 0
_refine_ls_restrained_S_all 1.534
_refine_ls_R_factor_all 0.0879
_refine_ls_R_factor_gt 0.0813
_refine_ls_shift/su_max 0.008
_refine_ls_shift/su_mean 0.001
_refine_ls_structure_factor_coef Fsqd
_refine_ls_weighting_details 'calc w=1/[\s^2^(Fo^2^)+(0.2000P)^2^+0.0000P] where P=(Fo^2^+2Fc^2^)/3'
_refine_ls_weighting_scheme calc
_refine_ls_wR_factor_gt 0.3160
_refine_ls_wR_factor_ref 0.3271
_reflns_number_gt 5688
_reflns_number_total 6477
_reflns_threshold_expression >2sigma(I)
_cod_data_source_file jo6b03091_si_001.cif
_cod_data_source_block zzy
_cod_depositor_comments
;
The following automatic conversions were performed:

'_symmetry_cell_setting' value 'Monoclinic' changed to 'monoclinic'
according to
/home/data/users/saulius/crontab/automatic-downloads/rss-feeds/ACS/lib/dictionaries/cif_core.dic
dictionary named 'cif_core.dic' version 2.4.2 from 2011-04-26.

Automatic conversion script
Id: cif_fix_values 4973 2017-02-22 13:04:09Z antanas 

 Adding full bibliography for 4032190--4032191.cif.

2021-08-27
Z value and formula fixed to values more according to usual
chemical conventions.                 miguel
;
_cod_original_formula_sum 'C81 H78 Cl0 N2 O10 S2'
_cod_original_formula_weight 1303.57
_cod_original_formula_units_Z 2
_cod_original_sg_symbol_H-M P2(1)/c
_cod_database_code 4032191
_platon_squeeze_void_probe_radius 1.20

loop_
_symmetry_equiv_pos_as_xyz
'x, y, z'
'-x, y+1/2, -z+1/2'
'-x, -y, -z'
'x, -y-1/2, z-1/2'

loop_
_atom_site_label
_atom_site_type_symbol
_atom_site_fract_x
_atom_site_fract_y
_atom_site_fract_z
_atom_site_U_iso_or_equiv
_atom_site_adp_type
_atom_site_occupancy
_atom_site_symmetry_multiplicity
_atom_site_calc_flag
_atom_site_refinement_flags
S1 S 0.78159(6) 0.00858(7) 0.44574(4) 0.0331(3) Uani 1 1 d .
O1 O 0.69545(12) 0.07322(17) 0.66678(8) 0.0221(5) Uani 1 1 d .
O2 O 0.58980(13) -0.02785(18) 0.59135(8) 0.0237(5) Uani 1 1 d .
N1 N 0.75403(17) 0.0674(2) 0.51285(11) 0.0264(6) Uani 1 1 d .
O5 O 0.70027(19) -0.0436(3) 0.40907(13) 0.0526(8) Uani 1 1 d .
O4 O 0.8584(2) -0.0762(2) 0.46362(13) 0.0517(7) Uani 1 1 d .
C1 C 0.8962(4) 0.4551(4) 0.2940(2) 0.0665(13) Uani 1 1 d .
H1A H 0.9623 0.4550 0.2975 0.100 Uiso 1 1 calc R
H1B H 0.8775 0.5379 0.3107 0.100 Uiso 1 1 calc R
H1C H 0.8658 0.4450 0.2485 0.100 Uiso 1 1 calc R
C2 C 0.8699(3) 0.3441(3) 0.33271(15) 0.0400(8) Uani 1 1 d .
C3 C 0.9337(2) 0.2788(4) 0.37982(19) 0.0436(8) Uani 1 1 d .
H3 H 0.9959 0.3041 0.3872 0.052 Uiso 1 1 calc R
C4 C 0.9076(2) 0.1784(3) 0.41566(16) 0.0353(7) Uani 1 1 d .
H4 H 0.9511 0.1353 0.4479 0.042 Uiso 1 1 calc R
C5 C 0.81636(18) 0.1413(3) 0.40375(13) 0.0242(6) Uani 1 1 d .
C6 C 0.82082(19) 0.1235(3) 0.56415(14) 0.0243(6) Uani 1 1 d .
C7 C 0.80023(17) 0.2333(2) 0.59860(13) 0.0204(6) Uani 1 1 d .
C8 C 0.70533(16) 0.2930(2) 0.58112(11) 0.0169(5) Uani 1 1 d .
C9 C 0.67709(15) 0.3825(2) 0.63421(11) 0.0157(5) Uani 1 1 d .
H9 H 0.6838 0.3294 0.6747 0.019 Uiso 1 1 calc R
C10 C 0.73331(16) 0.5071(2) 0.65132(13) 0.0191(6) Uani 1 1 d .
C11 C 0.74438(17) 0.5993(3) 0.60530(14) 0.0238(6) Uani 1 1 d .
H11 H 0.7187 0.5836 0.5610 0.029 Uiso 1 1 calc R
C12 C 0.7928(2) 0.7150(3) 0.62321(16) 0.0327(7) Uani 1 1 d .
H12 H 0.8015 0.7755 0.5909 0.039 Uiso 1 1 calc R
C13 C 0.8277(2) 0.7418(3) 0.68738(18) 0.0393(8) Uani 1 1 d .
H13 H 0.8603 0.8206 0.6995 0.047 Uiso 1 1 calc R
C14 C 0.7797(3) 0.3073(3) 0.32249(15) 0.0414(8) Uani 1 1 d .
H14 H 0.7358 0.3517 0.2910 0.050 Uiso 1 1 calc R
C15 C 0.7526(2) 0.2059(3) 0.35787(14) 0.0338(7) Uani 1 1 d .
H15 H 0.6904 0.1810 0.3506 0.041 Uiso 1 1 calc R
C16 C 0.63708(16) 0.1781(2) 0.56182(11) 0.0167(5) Uani 1 1 d .
C17 C 0.53785(16) 0.2270(2) 0.54379(11) 0.0181(5) Uani 1 1 d .
H17A H 0.5304 0.2792 0.5036 0.022 Uiso 1 1 calc R
H17B H 0.4970 0.1503 0.5345 0.022 Uiso 1 1 calc R
C18 C 0.50774(16) 0.3099(2) 0.59587(11) 0.0161(5) Uani 1 1 d .
C19 C 0.57493(16) 0.4243(2) 0.61450(11) 0.0150(5) Uani 1 1 d .
H19 H 0.5696 0.4801 0.5750 0.018 Uiso 1 1 calc R
C20 C 0.76869(18) 0.5365(3) 0.71658(14) 0.0258(6) Uani 1 1 d .
H20 H 0.7608 0.4761 0.7492 0.031 Uiso 1 1 calc R
C21 C 0.8151(2) 0.6527(3) 0.73420(16) 0.0353(7) Uani 1 1 d .
H21 H 0.8382 0.6713 0.7786 0.042 Uiso 1 1 calc R
C22 C 0.54225(17) 0.5088(2) 0.66586(12) 0.0177(5) Uani 1 1 d .
H22 H 0.5866 0.5815 0.6795 0.021 Uiso 1 1 calc R
C23 C 0.53345(17) 0.4277(2) 0.72558(11) 0.0202(6) Uani 1 1 d .
H23A H 0.5133 0.4847 0.7579 0.024 Uiso 1 1 calc R
H23B H 0.5934 0.3904 0.7457 0.024 Uiso 1 1 calc R
C24 C 0.46472(17) 0.3175(3) 0.70602(12) 0.0195(5) Uani 1 1 d .
H24 H 0.4601 0.2644 0.7450 0.023 Uiso 1 1 calc R
C25 C 0.37023(17) 0.3749(3) 0.67558(13) 0.0226(6) Uani 1 1 d .
H25A H 0.3481 0.4305 0.7075 0.027 Uiso 1 1 calc R
H25B H 0.3259 0.3033 0.6624 0.027 Uiso 1 1 calc R
C26 C 0.37958(16) 0.4563(3) 0.61643(13) 0.0223(6) Uani 1 1 d .
H26 H 0.3190 0.4942 0.5962 0.027 Uiso 1 1 calc R
C27 C 0.41301(17) 0.3684(2) 0.56683(12) 0.0205(6) Uani 1 1 d .
H27A H 0.3689 0.2967 0.5535 0.025 Uiso 1 1 calc R
H27B H 0.4167 0.4203 0.5279 0.025 Uiso 1 1 calc R
C28 C 0.44812(17) 0.5671(2) 0.63631(13) 0.0212(6) Uani 1 1 d .
H28A H 0.4276 0.6241 0.6684 0.025 Uiso 1 1 calc R
H28B H 0.4523 0.6207 0.5980 0.025 Uiso 1 1 calc R
C29 C 0.49795(16) 0.2306(2) 0.65619(11) 0.0171(5) Uani 1 1 d .
H29A H 0.4541 0.1584 0.6431 0.021 Uiso 1 1 calc R
H29B H 0.5575 0.1918 0.6762 0.021 Uiso 1 1 calc R
C30 C 0.64623(16) 0.0718(2) 0.61414(12) 0.0169(5) Uani 1 1 d .
C31 C 0.5851(2) -0.1346(3) 0.63495(14) 0.0291(6) Uani 1 1 d .
H31A H 0.6402 -0.1356 0.6691 0.044 Uiso 1 1 calc R
H31B H 0.5803 -0.2173 0.6110 0.044 Uiso 1 1 calc R
H31C H 0.5316 -0.1238 0.6544 0.044 Uiso 1 1 calc R
C32 C 0.65862(19) 0.1156(3) 0.50066(12) 0.0230(6) Uani 1 1 d .
H32A H 0.6164 0.0418 0.4868 0.028 Uiso 1 1 calc R
H32B H 0.6495 0.1808 0.4653 0.028 Uiso 1 1 calc R
C33 C 0.86733(18) 0.2793(3) 0.64945(14) 0.0259(6) Uani 1 1 d .
H33 H 0.8543 0.3526 0.6736 0.031 Uiso 1 1 calc R
C34 C 0.95268(18) 0.2214(3) 0.66600(16) 0.0326(7) Uani 1 1 d .
H34 H 0.9981 0.2573 0.6995 0.039 Uiso 1 1 calc R
C35 C 0.9706(2) 0.1118(3) 0.63343(18) 0.0404(8) Uani 1 1 d .
H35 H 1.0283 0.0703 0.6452 0.048 Uiso 1 1 calc R
C36 C 0.9051(2) 0.0610(3) 0.58334(17) 0.0364(8) Uani 1 1 d .
H36 H 0.9174 -0.0167 0.5620 0.044 Uiso 1 1 calc R
O3 O 0.69765(12) 0.36884(18) 0.52230(8) 0.0218(5) Uani 1 1 d .
H3A H 0.7499 0.3880 0.5167 0.033 Uiso 1 1 calc R
Q1 C 1.0000 0.5000 0.5000 0.0253(8) Uiso 1 2 d S
Q2 C 0.8628(3) 0.4392(5) 0.5017(2) 0.0640(12) Uiso 1 1 d .
Q3 C 0.8681(4) 0.6151(6) 0.4479(3) 0.0779(15) Uiso 1 1 d .
Q4 C 0.9099(4) 0.5124(5) 0.4782(3) 0.0748(14) Uiso 1 1 d .
Q5 C 1.0394(5) 0.3924(6) 0.5366(3) 0.0910(17) Uiso 1 1 d .

loop_
_atom_site_aniso_label
_atom_site_aniso_U_11
_atom_site_aniso_U_22
_atom_site_aniso_U_33
_atom_site_aniso_U_23
_atom_site_aniso_U_13
_atom_site_aniso_U_12
S1 0.0480(6) 0.0198(5) 0.0382(5) -0.0124(3) 0.0241(4) -0.0064(3)
O1 0.0260(10) 0.0217(10) 0.0173(9) 0.0013(7) 0.0014(7) -0.0003(7)
O2 0.0345(11) 0.0170(9) 0.0188(9) 0.0006(7) 0.0033(8) -0.0113(8)
N1 0.0313(12) 0.0230(12) 0.0288(12) -0.0097(9) 0.0150(10) -0.0055(9)
O5 0.0644(17) 0.0495(14) 0.0527(15) -0.0355(12) 0.0328(13) -0.0325(13)
O4 0.084(2) 0.0219(11) 0.0599(16) 0.0003(11) 0.0399(15) 0.0173(12)
C1 0.121(4) 0.042(2) 0.042(2) 0.0017(17) 0.031(2) -0.015(2)
C2 0.071(2) 0.0267(16) 0.0264(15) -0.0057(12) 0.0187(15) -0.0055(15)
C3 0.0377(18) 0.044(2) 0.052(2) 0.0018(16) 0.0156(15) -0.0085(15)
C4 0.0219(14) 0.0428(18) 0.0423(18) 0.0100(14) 0.0092(12) 0.0058(12)
C5 0.0264(14) 0.0221(13) 0.0263(13) -0.0073(10) 0.0109(11) 0.0028(10)
C6 0.0258(13) 0.0200(13) 0.0299(14) -0.0001(10) 0.0127(11) -0.0024(10)
C7 0.0189(12) 0.0163(12) 0.0270(13) 0.0010(10) 0.0070(10) -0.0037(9)
C8 0.0197(12) 0.0145(11) 0.0161(12) 0.0014(9) 0.0026(9) -0.0021(9)
C9 0.0151(11) 0.0164(12) 0.0154(11) 0.0010(9) 0.0027(9) -0.0027(9)
C10 0.0117(11) 0.0172(12) 0.0274(13) -0.0039(9) 0.0018(10) -0.0004(8)
C11 0.0215(13) 0.0174(13) 0.0315(14) -0.0024(10) 0.0031(11) -0.0034(10)
C12 0.0316(15) 0.0187(14) 0.0483(18) 0.0013(12) 0.0091(13) -0.0097(11)
C13 0.0300(16) 0.0238(15) 0.061(2) -0.0146(14) 0.0011(14) -0.0109(12)
C14 0.058(2) 0.0422(19) 0.0244(15) -0.0006(13) 0.0091(14) 0.0163(16)
C15 0.0304(15) 0.0489(19) 0.0207(14) -0.0096(13) 0.0018(11) 0.0047(13)
C16 0.0220(12) 0.0147(11) 0.0131(11) -0.0019(9) 0.0030(9) -0.0032(9)
C17 0.0199(12) 0.0191(12) 0.0136(11) 0.0004(9) -0.0001(9) -0.0053(9)
C18 0.0165(11) 0.0152(12) 0.0156(11) 0.0017(9) 0.0010(9) -0.0043(9)
C19 0.0158(11) 0.0145(11) 0.0135(11) 0.0028(8) 0.0002(9) -0.0036(9)
C20 0.0236(13) 0.0247(14) 0.0273(14) -0.0078(11) 0.0009(10) -0.0033(11)
C21 0.0283(15) 0.0320(16) 0.0402(17) -0.0156(13) -0.0056(12) -0.0041(12)
C22 0.0168(12) 0.0145(12) 0.0211(13) 0.0017(9) 0.0024(10) -0.0024(8)
C23 0.0225(13) 0.0225(13) 0.0157(12) 0.0005(9) 0.0042(10) 0.0023(10)
C24 0.0211(12) 0.0214(12) 0.0165(12) 0.0042(9) 0.0049(9) 0.0012(10)
C25 0.0190(13) 0.0238(13) 0.0260(13) 0.0029(10) 0.0068(10) -0.0007(10)
C26 0.0142(11) 0.0241(13) 0.0274(14) 0.0075(11) 0.0014(10) -0.0004(10)
C27 0.0190(12) 0.0211(13) 0.0183(12) 0.0049(10) -0.0032(9) -0.0058(10)
C28 0.0206(13) 0.0158(12) 0.0267(13) 0.0044(10) 0.0038(10) 0.0000(9)
C29 0.0193(12) 0.0152(11) 0.0169(12) 0.0012(9) 0.0038(9) -0.0032(9)
C30 0.0207(12) 0.0118(11) 0.0195(12) -0.0021(9) 0.0071(9) -0.0027(9)
C31 0.0407(16) 0.0185(13) 0.0292(14) 0.0063(11) 0.0100(12) -0.0074(11)
C32 0.0299(14) 0.0214(13) 0.0194(12) -0.0036(10) 0.0092(10) -0.0044(10)
C33 0.0204(13) 0.0241(14) 0.0329(15) -0.0002(11) 0.0048(11) 0.0011(10)
C34 0.0176(13) 0.0341(16) 0.0439(18) -0.0033(13) 0.0013(12) 0.0002(11)
C35 0.0214(14) 0.0406(18) 0.059(2) -0.0022(16) 0.0088(14) 0.0071(13)
C36 0.0296(16) 0.0313(17) 0.0516(19) -0.0069(14) 0.0163(14) 0.0066(12)
O3 0.0262(10) 0.0217(9) 0.0188(9) 0.0039(7) 0.0075(7) -0.0050(7)

loop_
_atom_type_symbol
_atom_type_description
_atom_type_scat_dispersion_real
_atom_type_scat_dispersion_imag
_atom_type_scat_source
C C 0.0033 0.0016 'International Tables Vol C Tables 4.2.6.8 and 6.1.1.4'
H H 0.0000 0.0000 'International Tables Vol C Tables 4.2.6.8 and 6.1.1.4'
N N 0.0061 0.0033 'International Tables Vol C Tables 4.2.6.8 and 6.1.1.4'
O O 0.0106 0.0060 'International Tables Vol C Tables 4.2.6.8 and 6.1.1.4'
Cl Cl 0.1484 0.1585 'International Tables Vol C Tables 4.2.6.8 and 6.1.1.4'
S S 0.1246 0.1234 'International Tables Vol C Tables 4.2.6.8 and 6.1.1.4'

loop_
_geom_angle_atom_site_label_1
_geom_angle_atom_site_label_2
_geom_angle_atom_site_label_3
_geom_angle
_geom_angle_site_symmetry_1
_geom_angle_site_symmetry_3
O5 S1 O4 118.41(17) . .
O5 S1 N1 105.38(13) . .
O4 S1 N1 108.80(14) . .
O5 S1 C5 109.20(16) . .
O4 S1 C5 107.13(14) . .
N1 S1 C5 107.48(12) . .
C30 O2 C31 117.1(2) . .
C6 N1 C32 119.8(2) . .
C6 N1 S1 121.89(19) . .
C32 N1 S1 111.78(18) . .
C2 C1 H1A 109.5 . .
C2 C1 H1B 109.5 . .
H1A C1 H1B 109.5 . .
C2 C1 H1C 109.5 . .
H1A C1 H1C 109.5 . .
H1B C1 H1C 109.5 . .
C14 C2 C3 119.2(3) . .
C14 C2 C1 118.8(4) . .
C3 C2 C1 122.0(4) . .
C2 C3 C4 120.9(3) . .
C2 C3 H3 119.5 . .
C4 C3 H3 119.5 . .
C5 C4 C3 118.9(3) . .
C5 C4 H4 120.5 . .
C3 C4 H4 120.5 . .
C4 C5 C15 120.6(3) . .
C4 C5 S1 120.1(2) . .
C15 C5 S1 119.2(2) . .
C36 C6 C7 119.8(3) . .
C36 C6 N1 119.0(2) . .
C7 C6 N1 121.0(2) . .
C33 C7 C6 117.8(2) . .
C33 C7 C8 122.9(2) . .
C6 C7 C8 119.2(2) . .
O3 C8 C7 109.15(19) . .
O3 C8 C16 104.34(18) . .
C7 C8 C16 107.03(19) . .
O3 C8 C9 108.28(19) . .
C7 C8 C9 115.89(19) . .
C16 C8 C9 111.52(18) . .
C10 C9 C8 115.92(19) . .
C10 C9 C19 107.34(19) . .
C8 C9 C19 111.30(18) . .
C10 C9 H9 107.3 . .
C8 C9 H9 107.3 . .
C19 C9 H9 107.3 . .
C11 C10 C20 117.7(2) . .
C11 C10 C9 122.7(2) . .
C20 C10 C9 119.3(2) . .
C10 C11 C12 121.1(3) . .
C10 C11 H11 119.5 . .
C12 C11 H11 119.5 . .
C13 C12 C11 120.4(3) . .
C13 C12 H12 119.8 . .
C11 C12 H12 119.8 . .
C12 C13 C21 119.4(3) . .
C12 C13 H13 120.3 . .
C21 C13 H13 120.3 . .
C15 C14 C2 120.5(3) . .
C15 C14 H14 119.8 . .
C2 C14 H14 119.8 . .
C14 C15 C5 119.8(3) . .
C14 C15 H15 120.1 . .
C5 C15 H15 120.1 . .
C32 C16 C17 106.70(19) . .
C32 C16 C30 107.84(19) . .
C17 C16 C30 110.25(19) . .
C32 C16 C8 107.09(19) . .
C17 C16 C8 111.71(19) . .
C30 C16 C8 112.93(19) . .
C18 C17 C16 114.55(18) . .
C18 C17 H17A 108.6 . .
C16 C17 H17A 108.6 . .
C18 C17 H17B 108.6 . .
C16 C17 H17B 108.6 . .
H17A C17 H17B 107.6 . .
C27 C18 C17 108.24(19) . .
C27 C18 C29 107.13(19) . .
C17 C18 C29 113.2(2) . .
C27 C18 C19 107.88(19) . .
C17 C18 C19 109.28(19) . .
C29 C18 C19 110.91(19) . .
C18 C19 C22 108.57(19) . .
C18 C19 C9 114.49(19) . .
C22 C19 C9 113.72(18) . .
C18 C19 H19 106.5 . .
C22 C19 H19 106.5 . .
C9 C19 H19 106.5 . .
C10 C20 C21 120.9(3) . .
C10 C20 H20 119.5 . .
C21 C20 H20 119.5 . .
C13 C21 C20 120.4(3) . .
C13 C21 H21 119.8 . .
C20 C21 H21 119.8 . .
C23 C22 C28 108.3(2) . .
C23 C22 C19 111.53(19) . .
C28 C22 C19 109.23(19) . .
C23 C22 H22 109.2 . .
C28 C22 H22 109.2 . .
C19 C22 H22 109.2 . .
C22 C23 C24 110.1(2) . .
C22 C23 H23A 109.6 . .
C24 C23 H23A 109.6 . .
C22 C23 H23B 109.6 . .
C24 C23 H23B 109.6 . .
H23A C23 H23B 108.2 . .
C29 C24 C25 109.5(2) . .
C29 C24 C23 108.4(2) . .
C25 C24 C23 110.1(2) . .
C29 C24 H24 109.6 . .
C25 C24 H24 109.6 . .
C23 C24 H24 109.6 . .
C24 C25 C26 108.4(2) . .
C24 C25 H25A 110.0 . .
C26 C25 H25A 110.0 . .
C24 C25 H25B 110.0 . .
C26 C25 H25B 110.0 . .
H25A C25 H25B 108.4 . .
C28 C26 C25 110.4(2) . .
C28 C26 C27 108.9(2) . .
C25 C26 C27 109.5(2) . .
C28 C26 H26 109.3 . .
C25 C26 H26 109.3 . .
C27 C26 H26 109.3 . .
C18 C27 C26 110.94(19) . .
C18 C27 H27A 109.5 . .
C26 C27 H27A 109.5 . .
C18 C27 H27B 109.5 . .
C26 C27 H27B 109.5 . .
H27A C27 H27B 108.0 . .
C26 C28 C22 109.5(2) . .
C26 C28 H28A 109.8 . .
C22 C28 H28A 109.8 . .
C26 C28 H28B 109.8 . .
C22 C28 H28B 109.8 . .
H28A C28 H28B 108.2 . .
C24 C29 C18 111.1(2) . .
C24 C29 H29A 109.4 . .
C18 C29 H29A 109.4 . .
C24 C29 H29B 109.4 . .
C18 C29 H29B 109.4 . .
H29A C29 H29B 108.0 . .
O1 C30 O2 124.1(2) . .
O1 C30 C16 127.1(2) . .
O2 C30 C16 108.77(19) . .
O2 C31 H31A 109.5 . .
O2 C31 H31B 109.5 . .
H31A C31 H31B 109.5 . .
O2 C31 H31C 109.5 . .
H31A C31 H31C 109.5 . .
H31B C31 H31C 109.5 . .
N1 C32 C16 110.8(2) . .
N1 C32 H32A 109.5 . .
C16 C32 H32A 109.5 . .
N1 C32 H32B 109.5 . .
C16 C32 H32B 109.5 . .
H32A C32 H32B 108.1 . .
C34 C33 C7 122.2(3) . .
C34 C33 H33 118.9 . .
C7 C33 H33 118.9 . .
C33 C34 C35 119.3(3) . .
C33 C34 H34 120.4 . .
C35 C34 H34 120.4 . .
C34 C35 C36 120.4(3) . .
C34 C35 H35 119.8 . .
C36 C35 H35 119.8 . .
C6 C36 C35 120.4(3) . .
C6 C36 H36 119.8 . .
C35 C36 H36 119.8 . .
C8 O3 H3A 109.5 . .
Q4 Q1 Q4 179.997(1) . 3_766
Q4 Q1 Q5 123.0(3) . .
Q4 Q1 Q5 57.0(3) 3_766 .
Q4 Q1 Q5 57.0(3) . 3_766
Q4 Q1 Q5 123.0(3) 3_766 3_766
Q5 Q1 Q5 179.999(2) . 3_766
Q4 Q3 Q5 58.6(4) . 3_766
Q2 Q4 Q5 167.7(6) . 3_766
Q2 Q4 Q1 115.8(5) . .
Q5 Q4 Q1 63.9(4) 3_766 .
Q2 Q4 Q3 115.7(6) . .
Q5 Q4 Q3 62.3(4) 3_766 .
Q1 Q4 Q3 125.9(5) . .
Q4 Q5 Q1 59.1(4) 3_766 .
Q4 Q5 Q3 59.1(4) 3_766 3_766
Q1 Q5 Q3 118.0(6) . 3_766

loop_
_geom_bond_atom_site_label_1
_geom_bond_atom_site_label_2
_geom_bond_distance
_geom_bond_site_symmetry_2
S1 O5 1.409(3) .
S1 O4 1.431(3) .
S1 N1 1.668(2) .
S1 C5 1.759(3) .
O1 C30 1.201(3) .
O2 C30 1.349(3) .
O2 C31 1.440(3) .
N1 C6 1.436(4) .
N1 C32 1.486(4) .
C1 C2 1.499(5) .
C1 H1A 0.9800 .
C1 H1B 0.9800 .
C1 H1C 0.9800 .
C2 C14 1.379(5) .
C2 C3 1.400(5) .
C3 C4 1.380(5) .
C3 H3 0.9500 .
C4 C5 1.393(4) .
C4 H4 0.9500 .
C5 C15 1.382(4) .
C6 C36 1.401(4) .
C6 C7 1.406(4) .
C7 C33 1.394(4) .
C7 C8 1.524(3) .
C8 O3 1.448(3) .
C8 C16 1.558(3) .
C8 C9 1.571(3) .
C9 C10 1.531(3) .
C9 C19 1.564(3) .
C9 H9 1.0000 .
C10 C11 1.388(4) .
C10 C20 1.403(4) .
C11 C12 1.400(4) .
C11 H11 0.9500 .
C12 C13 1.376(5) .
C12 H12 0.9500 .
C13 C21 1.386(5) .
C13 H13 0.9500 .
C14 C15 1.387(5) .
C14 H14 0.9500 .
C15 H15 0.9500 .
C16 C32 1.534(3) .
C16 C17 1.543(3) .
C16 C30 1.536(3) .
C17 C18 1.529(3) .
C17 H17A 0.9900 .
C17 H17B 0.9900 .
C18 C27 1.549(3) .
C18 C29 1.542(3) .
C18 C19 1.542(3) .
C19 C22 1.543(3) .
C19 H19 1.0000 .
C20 C21 1.389(4) .
C20 H20 0.9500 .
C21 H21 0.9500 .
C22 C23 1.537(3) .
C22 C28 1.542(3) .
C22 H22 1.0000 .
C23 C24 1.527(3) .
C23 H23A 0.9900 .
C23 H23B 0.9900 .
C24 C29 1.536(3) .
C24 C25 1.548(3) .
C24 H24 1.0000 .
C25 C26 1.531(3) .
C25 H25A 0.9900 .
C25 H25B 0.9900 .
C26 C28 1.531(3) .
C26 C27 1.540(4) .
C26 H26 1.0000 .
C27 H27A 0.9900 .
C27 H27B 0.9900 .
C28 H28A 0.9900 .
C28 H28B 0.9900 .
C29 H29A 0.9900 .
C29 H29B 0.9900 .
C31 H31A 0.9800 .
C31 H31B 0.9800 .
C31 H31C 0.9800 .
C32 H32A 0.9900 .
C32 H32B 0.9900 .
C33 C34 1.390(4) .
C33 H33 0.9500 .
C34 C35 1.370(5) .
C34 H34 0.9500 .
C35 C36 1.389(5) .
C35 H35 0.9500 .
C36 H36 0.9500 .
O3 H3A 0.8400 .
Q1 Q4 1.343(6) .
Q1 Q4 1.343(6) 3_766
Q1 Q5 1.405(6) .
Q1 Q5 1.405(6) 3_766
Q2 Q4 1.205(7) .
Q3 Q4 1.319(7) .
Q3 Q5 1.361(8) 3_766
Q4 Q5 1.313(8) 3_766
Q5 Q4 1.313(8) 3_766
Q5 Q3 1.361(8) 3_766

loop_
_geom_torsion_atom_site_label_1
_geom_torsion_atom_site_label_2
_geom_torsion_atom_site_label_3
_geom_torsion_atom_site_label_4
_geom_torsion
_geom_torsion_site_symmetry_1
_geom_torsion_site_symmetry_4
O5 S1 N1 C6 177.0(2) . .
O4 S1 N1 C6 49.0(3) . .
C5 S1 N1 C6 -66.6(2) . .
O5 S1 N1 C32 -31.5(2) . .
O4 S1 N1 C32 -159.46(19) . .
C5 S1 N1 C32 84.8(2) . .
C14 C2 C3 C4 0.3(5) . .
C1 C2 C3 C4 178.8(3) . .
C2 C3 C4 C5 0.8(5) . .
C3 C4 C5 C15 -1.5(5) . .
C3 C4 C5 S1 176.9(3) . .
O5 S1 C5 C4 -155.9(2) . .
O4 S1 C5 C4 -26.5(3) . .
N1 S1 C5 C4 90.3(3) . .
O5 S1 C5 C15 22.5(3) . .
O4 S1 C5 C15 151.9(2) . .
N1 S1 C5 C15 -91.3(2) . .
C32 N1 C6 C36 167.6(3) . .
S1 N1 C6 C36 -43.1(3) . .
C32 N1 C6 C7 -7.2(4) . .
S1 N1 C6 C7 142.1(2) . .
C36 C6 C7 C33 2.8(4) . .
N1 C6 C7 C33 177.5(2) . .
C36 C6 C7 C8 -174.5(2) . .
N1 C6 C7 C8 0.2(4) . .
C33 C7 C8 O3 106.0(3) . .
C6 C7 C8 O3 -76.8(3) . .
C33 C7 C8 C16 -141.6(2) . .
C6 C7 C8 C16 35.6(3) . .
C33 C7 C8 C9 -16.5(3) . .
C6 C7 C8 C9 160.7(2) . .
O3 C8 C9 C10 -59.2(3) . .
C7 C8 C9 C10 63.8(3) . .
C16 C8 C9 C10 -173.40(19) . .
O3 C8 C9 C19 63.9(2) . .
C7 C8 C9 C19 -173.14(19) . .
C16 C8 C9 C19 -50.4(2) . .
C8 C9 C10 C11 55.6(3) . .
C19 C9 C10 C11 -69.5(3) . .
C8 C9 C10 C20 -130.3(2) . .
C19 C9 C10 C20 104.6(3) . .
C20 C10 C11 C12 2.8(4) . .
C9 C10 C11 C12 177.0(2) . .
C10 C11 C12 C13 -2.3(4) . .
C11 C12 C13 C21 0.3(5) . .
C3 C2 C14 C15 -0.8(5) . .
C1 C2 C14 C15 -179.3(3) . .
C2 C14 C15 C5 0.1(5) . .
C4 C5 C15 C14 1.1(4) . .
S1 C5 C15 C14 -177.3(2) . .
O3 C8 C16 C32 51.4(2) . .
C7 C8 C16 C32 -64.2(2) . .
C9 C8 C16 C32 168.09(19) . .
O3 C8 C16 C17 -65.1(2) . .
C7 C8 C16 C17 179.31(19) . .
C9 C8 C16 C17 51.6(2) . .
O3 C8 C16 C30 169.98(19) . .
C7 C8 C16 C30 54.4(2) . .
C9 C8 C16 C30 -73.4(2) . .
C32 C16 C17 C18 -171.70(19) . .
C30 C16 C17 C18 71.5(2) . .
C8 C16 C17 C18 -55.0(3) . .
C16 C17 C18 C27 171.47(19) . .
C16 C17 C18 C29 -69.9(3) . .
C16 C17 C18 C19 54.2(3) . .
C27 C18 C19 C22 61.2(2) . .
C17 C18 C19 C22 178.66(18) . .
C29 C18 C19 C22 -55.9(2) . .
C27 C18 C19 C9 -170.55(18) . .
C17 C18 C19 C9 -53.1(2) . .
C29 C18 C19 C9 72.4(2) . .
C10 C9 C19 C18 -179.70(19) . .
C8 C9 C19 C18 52.5(3) . .
C10 C9 C19 C22 -54.1(2) . .
C8 C9 C19 C22 178.09(18) . .
C11 C10 C20 C21 -1.5(4) . .
C9 C10 C20 C21 -175.9(2) . .
C12 C13 C21 C20 1.0(5) . .
C10 C20 C21 C13 -0.4(5) . .
C18 C19 C22 C23 57.1(2) . .
C9 C19 C22 C23 -71.6(2) . .
C18 C19 C22 C28 -62.6(2) . .
C9 C19 C22 C28 168.69(19) . .
C28 C22 C23 C24 60.1(3) . .
C19 C22 C23 C24 -60.1(3) . .
C22 C23 C24 C29 59.5(3) . .
C22 C23 C24 C25 -60.3(3) . .
C29 C24 C25 C26 -60.1(3) . .
C23 C24 C25 C26 59.0(3) . .
C24 C25 C26 C28 -59.6(3) . .
C24 C25 C26 C27 60.3(3) . .
C17 C18 C27 C26 -178.58(19) . .
C29 C18 C27 C26 59.0(2) . .
C19 C18 C27 C26 -60.4(2) . .
C28 C26 C27 C18 59.4(2) . .
C25 C26 C27 C18 -61.4(2) . .
C25 C26 C28 C22 61.2(3) . .
C27 C26 C28 C22 -59.1(3) . .
C23 C22 C28 C26 -60.1(3) . .
C19 C22 C28 C26 61.5(3) . .
C25 C24 C29 C18 60.9(2) . .
C23 C24 C29 C18 -59.2(2) . .
C27 C18 C29 C24 -59.0(2) . .
C17 C18 C29 C24 -178.21(19) . .
C19 C18 C29 C24 58.5(3) . .
C31 O2 C30 O1 3.9(4) . .
C31 O2 C30 C16 -176.8(2) . .
C32 C16 C30 O1 122.0(3) . .
C17 C16 C30 O1 -121.8(3) . .
C8 C16 C30 O1 3.9(3) . .
C32 C16 C30 O2 -57.2(3) . .
C17 C16 C30 O2 58.9(2) . .
C8 C16 C30 O2 -175.3(2) . .
C6 N1 C32 C16 -23.7(3) . .
S1 N1 C32 C16 -175.91(17) . .
C17 C16 C32 N1 178.91(19) . .
C30 C16 C32 N1 -62.7(3) . .
C8 C16 C32 N1 59.2(3) . .
C6 C7 C33 C34 0.8(4) . .
C8 C7 C33 C34 178.1(2) . .
C7 C33 C34 C35 -3.1(5) . .
C33 C34 C35 C36 1.6(5) . .
C7 C6 C36 C35 -4.3(5) . .
N1 C6 C36 C35 -179.1(3) . .
C34 C35 C36 C6 2.1(5) . .
Q4 Q1 Q4 Q2 -62(8) 3_766 .
Q5 Q1 Q4 Q2 13.7(7) . .
Q5 Q1 Q4 Q2 -166.3(7) 3_766 .
Q4 Q1 Q4 Q5 104(8) 3_766 3_766
Q5 Q1 Q4 Q5 180.0 . 3_766
Q4 Q1 Q4 Q3 99(8) 3_766 .
Q5 Q1 Q4 Q3 174.5(5) . .
Q5 Q1 Q4 Q3 -5.5(5) 3_766 .
Q5 Q3 Q4 Q2 166.4(7) 3_766 .
Q5 Q3 Q4 Q1 5.6(5) 3_766 .
Q4 Q1 Q5 Q4 180.0 . 3_766
Q5 Q1 Q5 Q4 37(59) 3_766 3_766
Q4 Q1 Q5 Q3 175.1(5) . 3_766
Q4 Q1 Q5 Q3 -4.9(5) 3_766 3_766
Q5 Q1 Q5 Q3 32(59) 3_766 3_766

loop_
_platon_squeeze_void_nr
_platon_squeeze_void_average_x
_platon_squeeze_void_average_y
_platon_squeeze_void_average_z
_platon_squeeze_void_volume
_platon_squeeze_void_count_electrons
_platon_squeeze_void_content
1 0.965 0.094 0.273 8 0 ' '
2 0.965 0.406 0.773 8 0 ' '
3 0.035 0.594 0.227 8 0 ' '
4 0.035 0.906 0.727 8 0 ' '
